data_2003954
loop_
_publ_author_name
'Gheller, S. F.'
'Heath, G. A.'
'Hockless, D. C. R.'

_publ_contact_author
;
Dr. David C. R. Hockless
Research School of Chemistry
Institute of Advanced Studies
Australian National University
Canberra
ACT 0200
Australia
;
_publ_section_title
;
 Tetraethylammonium Salt of
 <i>trans</i>-Bis(acetonitrile)tetrachlororuthenate(III), a Notable
 Optical Chromophore
;
_journal_issue 9
_journal_name_full 'Acta Crystallographica Section C'
_journal_page_first 1805
_journal_page_last 1807
_journal_paper_doi 10.1107/S0108270195003623
_journal_volume 51
_journal_year 1995
_chemical_formula_moiety '(C8 H20 N) , [Ru Cl4 (C2 H3 N)2]'
_chemical_formula_sum 'C12 H26 Cl4 N3 Ru'
_chemical_formula_weight 455.24
_space_group_crystal_system monoclinic
_space_group_IT_number 15
_space_group_name_Hall '-C 2yc'
_space_group_name_H-M_alt 'C 1 2/c 1'
_audit_creation_method 'from TEXRAY.INF file'
_cell_angle_alpha 90
_cell_angle_beta 111.229(9)
_cell_angle_gamma 90
_cell_formula_units_Z 4
_cell_length_a 19.582(2)
_cell_length_b 7.668(2)
_cell_length_c 14.138(2)
_cell_measurement_reflns_used 25
_cell_measurement_temperature 296
_cell_measurement_theta_max 66.3
_cell_measurement_theta_min 52.3
_cell_volume 1978.8(6)
_computing_cell_refinement 'MSC/AFC Diffractometer Control Software'
_computing_data_collection
;MSC/AFC Diffractometer Control Software (Molecular Structure Corporation,
 1988)
;
_computing_data_reduction
;
TEXSAN (Molecular Structure Corporation, 1993)
;
_computing_publication_material TEXSAN
_computing_structure_refinement TEXSAN
_computing_structure_solution
;
TEXSAN (Molecular Structure Corporation, 1993)
;
_diffrn_ambient_temperature 296
_diffrn_measurement_device 'Rigaku AFC6R'
_diffrn_measurement_method '\w/2\q scans'
_diffrn_radiation_monochromator 'equatorial graphite'
_diffrn_radiation_source 'Rigaku RU200B rotating Cu anode'
_diffrn_radiation_type CuK\a
_diffrn_radiation_wavelength 1.5418
_diffrn_reflns_av_R_equivalents 0.0251
_diffrn_reflns_limit_h_max 22
_diffrn_reflns_limit_h_min 0
_diffrn_reflns_limit_k_max 8
_diffrn_reflns_limit_k_min 0
_diffrn_reflns_limit_l_max 14
_diffrn_reflns_limit_l_min -15
_diffrn_reflns_number 1654
_diffrn_reflns_theta_max 60.02
_diffrn_reflns_theta_min 1.5
_diffrn_standards_decay_% -0.75
_diffrn_standards_interval_count 150
_diffrn_standards_number 3
_exptl_absorpt_coefficient_mu 11.342
_exptl_absorpt_correction_T_max 0.996
_exptl_absorpt_correction_T_min 0.908
_exptl_absorpt_correction_type ' based on azimuthal \y scan (North, Philips & Mathews, 1968)'
_exptl_absorpt_process_details psi-scan
_exptl_crystal_colour yellow
_exptl_crystal_density_diffrn 1.528
_exptl_crystal_description prism
_exptl_crystal_F_000 924.00
_exptl_crystal_size_max 0.100
_exptl_crystal_size_mid 0.080
_exptl_crystal_size_min 0.080
_refine_diff_density_max 0.27
_refine_diff_density_min -0.39
_refine_ls_extinction_method none
_refine_ls_goodness_of_fit_obs 1.730
_refine_ls_hydrogen_treatment noref
_refine_ls_matrix_type full
_refine_ls_number_parameters 93
_refine_ls_number_reflns 1173
_refine_ls_number_restraints 0
_refine_ls_R_factor_all 0.0397
_refine_ls_R_factor_obs 0.0250
_refine_ls_shift/esd_max 0.0050
_refine_ls_structure_factor_coef F
_refine_ls_weighting_details w=4F~o~^2^/[\s^2^(F~o~^2^)+(0.001F~0~^2^)^2^]
_refine_ls_weighting_scheme calc
_refine_ls_wR_factor_all 0.0231
_refine_ls_wR_factor_obs 0.0220
_reflns_number_observed 1173
_reflns_number_total 1598
_reflns_observed_criterion I>3\s(I)
_cod_data_source_file ta1023.cif
_cod_data_source_block global
_cod_depositor_comments
;
 Changing the space group from '-P 2yc' to '-C 2yc' after consulting the
 original publication. All related space group information was changed
 accordingly.

 Antanas Vaitkus,
 2017-07-05

The following automatic conversions were performed:

'_refine_ls_weighting_scheme' value '
w=4F~o~^2^/[\s^2^(F~o~^2^)+(0.001F~0~^2^)^2^]' was changed to 'calc'.
New tag '_refine_ls_weighting_details' was created. The value of the
new tag was set to 'w=4F~o~^2^/[\s^2^(F~o~^2^)+(0.001F~0~^2^)^2^]'.

Automatic conversion script
Id: cif_fix_values 3143 2015-03-26 13:38:13Z robertas 
;
_cod_original_cell_volume 1978.9(6)
_cod_original_sg_symbol_H-M 'C 2/c'
_cod_database_code 2003954

loop_
_space_group_symop_id
_space_group_symop_operation_xyz
1 x,y,z
2 -x,y,-z+1/2
3 -x,-y,-z
4 x,-y,z+1/2
5 x+1/2,y+1/2,z
6 -x+1/2,y+1/2,-z+1/2
7 -x+1/2,-y+1/2,-z
8 x+1/2,-y+1/2,z+1/2

loop_
_atom_site_aniso_label
_atom_site_aniso_U_11
_atom_site_aniso_U_22
_atom_site_aniso_U_33
_atom_site_aniso_U_12
_atom_site_aniso_U_13
_atom_site_aniso_U_23
Ru(1) 0.0276(2) 0.0273(2) 0.0370(3) 0.0007(2) 0.0093(2) -0.0012(2)
Cl(1) 0.0366(6) 0.0399(6) 0.0488(6) 0.0040(6) 0.0059(5) 0.0055(6)
Cl(2) 0.0356(6) 0.0514(7) 0.0541(7) -0.0058(6) 0.0167(5) 0.0052(6)
N(1) 0.030(2) 0.032(2) 0.047(2) 0.001(2) 0.012(2) -0.003(2)
N(2) 0.030(3) 0.032(3) 0.045(3) 0.0000 0.011(2) 0.0000
C(1) 0.037(3) 0.036(3) 0.044(3) 0.001(2) 0.013(2) 0.003(2)
C(2) 0.066(3) 0.039(3) 0.064(3) 0.002(3) 0.029(3) -0.009(3)
C(3) 0.030(2) 0.040(3) 0.060(3) -0.005(2) 0.016(2) -0.003(2)
C(4) 0.053(3) 0.050(3) 0.067(3) -0.008(3) 0.023(3) 0.005(3)
C(5) 0.051(3) 0.041(3) 0.057(3) 0.016(3) 0.014(2) 0.009(3)
C(6) 0.088(4) 0.049(3) 0.080(4) 0.011(3) 0.041(3) 0.022(3)

loop_
_atom_site_label
_atom_site_fract_x
_atom_site_fract_y
_atom_site_fract_z
_atom_site_U_iso_or_equiv
_atom_site_thermal_displace_type
Ru(1) 0.2500 0.2500 0.0 0.0313(2) Uani
Cl(1) 0.34266(6) 0.1188(1) 0.13810(8) 0.0444(4) Uani
Cl(2) 0.15891(6) 0.1185(2) 0.04823(8) 0.0469(5) Uani
N(1) 0.2504(2) 0.0380(4) -0.0847(3) 0.037(2) Uani
N(2) 0.0 -0.1159(6) -0.2500 0.037(2) Uani
C(1) 0.2525(2) -0.0809(6) -0.1271(3) 0.040(2) Uani
C(2) 0.2549(3) -0.2377(6) -0.1851(3) 0.055(2) Uani
C(3) 0.0570(2) -0.0037(6) -0.2706(3) 0.044(2) Uani
C(4) 0.0265(3) 0.1265(7) -0.3562(4) 0.057(2) Uani
C(5) 0.0417(2) -0.2261(6) -0.1582(3) 0.052(2) Uani
C(6) -0.0046(3) -0.3538(7) -0.1251(4) 0.070(3) Uani
H(2a) 0.2917 -0.2247 -0.2135 0.0657 Uiso
H(2b) 0.2657 -0.3362 -0.1414 0.0657 Uiso
H(2c) 0.2087 -0.2538 -0.2380 0.0657 Uiso
H(3a) 0.0897 -0.0788 -0.2870 0.0525 Uiso
H(3b) 0.0832 0.0591 -0.2104 0.0525 Uiso
H(4a) 0.0656 0.1900 -0.3645 0.0680 Uiso
H(4b) -0.0055 0.2048 -0.3405 0.0680 Uiso
H(4c) 0.0002 0.0662 -0.4173 0.0680 Uiso
H(5a) 0.0651 -0.1497 -0.1031 0.0618 Uiso
H(5b) 0.0777 -0.2908 -0.1737 0.0618 Uiso
H(6a) 0.0258 -0.4163 -0.0672 0.0833 Uiso
H(6b) -0.0277 -0.4332 -0.1788 0.0833 Uiso
H(6c) -0.0408 -0.2916 -0.1088 0.0833 Uiso

loop_
_atom_type_symbol
_atom_type_scat_source
_atom_type_scat_dispersion_real
_atom_type_scat_dispersion_imag
C IntTabC 0.018 0.009
H IntTabC 0.000 0.000
Cl IntTabC 0.364 0.702
N IntTabC 0.031 0.018
Ru IntTabC 0.055 3.296

loop_
_geom_angle_atom_site_label_1
_geom_angle_atom_site_label_2
_geom_angle_atom_site_label_3
_geom_angle_site_symmetry_3
_geom_angle
_geom_angle_publ_flag
Cl(1) Ru(1) Cl(2) ? 90.80(4) yes
Cl(1) Ru(1) N(1) ? 88.90(10) yes
Cl(2) Ru(1) N(1) ? 89.60(10) yes
Ru(1) N(1) C(1) ? 177.0(4) yes
C(3) N(2) C(3) 2_554 111.0(5) ?
C(3) N(2) C(5) ? 105.9(2) ?
C(3) N(2) C(5) ? 110.9(2) ?
C(5) N(2) C(5) 2_554 112.2(5) ?
N(1) C(1) C(2) ? 179.1(5) yes
N(2) C(3) C(4) ? 114.9(3) ?
N(2) C(5) C(6) ? 115.2(4) ?

loop_
_geom_bond_atom_site_label_1
_geom_bond_atom_site_label_2
_geom_bond_distance
_geom_bond_publ_flag
Ru(1) Cl(1) 2.3560(10) yes
Ru(1) Cl(2) 2.3550(10) yes
Ru(1) N(1) 2.020(4) yes
N(1) C(1) 1.100(5) yes
N(2) C(3) 1.519(5) ?
N(2) C(5) 1.516(5) ?
C(1) C(2) 1.465(6) yes
C(3) C(4) 1.515(6) ?
C(5) C(6) 1.519(6) ?
